data_4109963
loop_
_publ_author_name
'Cheuk-Wai So'
'Herbert W. Roesky'
'Prabhuodeyara M. Gurubasavaraj'
'Rainer B. Oswald'
'Michael T. Gamer'
'Peter G. Jones'
'Steffen Blaurock'

_publ_section_title
;
 Synthesis and Structures of Heteroleptic Silylenes
;
_journal_name_full 'Journal of the American Chemical Society'
_journal_page_first 12049
_journal_page_last 12054
_journal_paper_doi 10.1021/ja074019e
_journal_volume 129
_journal_year 2007
_chemical_formula_sum 'C17 H29 N3 Si'
_chemical_formula_weight 303.52
_chemical_name_systematic
;
 ?
;
_space_group_IT_number 7
_symmetry_cell_setting monoclinic
_symmetry_space_group_name_Hall 'P -2yc'
_symmetry_space_group_name_H-M 'P 1 c 1'
_atom_sites_solution_hydrogens geom
_atom_sites_solution_primary direct
_atom_sites_solution_secondary difmap
_audit_creation_method SHELXL-97
_cell_angle_alpha 90.00
_cell_angle_beta 111.935(4)
_cell_angle_gamma 90.00
_cell_formula_units_Z 4
_cell_length_a 9.1474(8)
_cell_length_b 18.2345(16)
_cell_length_c 12.1173(10)
_cell_measurement_reflns_used 6366
_cell_measurement_temperature 133(2)
_cell_measurement_theta_max 30.43
_cell_measurement_theta_min 2.65
_cell_volume 1874.8(3)
_computing_cell_refinement 'Bruker SAINT'
_computing_data_collection 'Bruker SMART'
_computing_data_reduction 'Bruker SAINT'
_computing_molecular_graphics 'Siemens XP'
_computing_publication_material SHELXL-97
_computing_structure_refinement 'SHELXL-97 (Sheldrick, 1997)'
_computing_structure_solution 'SHELXS-97 (Sheldrick, 1990)'
_diffrn_ambient_temperature 133(2)
_diffrn_detector_area_resol_mean 8.192
_diffrn_measured_fraction_theta_full 1.000
_diffrn_measured_fraction_theta_max 0.999
_diffrn_measurement_device_type 'Bruker SMART 1000 CCD area detector'
_diffrn_measurement_method 'phi and omega scans'
_diffrn_radiation_monochromator graphite
_diffrn_radiation_source 'fine-focus sealed tube'
_diffrn_radiation_type MoK\a
_diffrn_radiation_wavelength 0.71073
_diffrn_reflns_av_R_equivalents 0.0675
_diffrn_reflns_av_sigmaI/netI 0.1059
_diffrn_reflns_limit_h_max 13
_diffrn_reflns_limit_h_min -13
_diffrn_reflns_limit_k_max 26
_diffrn_reflns_limit_k_min -26
_diffrn_reflns_limit_l_max 17
_diffrn_reflns_limit_l_min -17
_diffrn_reflns_number 35157
_diffrn_reflns_theta_full 30.00
_diffrn_reflns_theta_max 30.51
_diffrn_reflns_theta_min 2.13
_exptl_absorpt_coefficient_mu 0.124
_exptl_absorpt_correction_type none
_exptl_crystal_colour colourless
_exptl_crystal_density_diffrn 1.075
_exptl_crystal_description tablet
_exptl_crystal_F_000 664
_exptl_crystal_size_max 0.40
_exptl_crystal_size_mid 0.35
_exptl_crystal_size_min 0.25
_refine_diff_density_max 0.575
_refine_diff_density_min -0.280
_refine_diff_density_rms 0.043
_refine_ls_abs_structure_details 'Flack H D (1983), Acta Cryst. A39, 876-881'
_refine_ls_abs_structure_Flack -0.02(6)
_refine_ls_extinction_method none
_refine_ls_goodness_of_fit_ref 0.881
_refine_ls_hydrogen_treatment 'rigid methyls, others riding'
_refine_ls_matrix_type full
_refine_ls_number_parameters 395
_refine_ls_number_reflns 11222
_refine_ls_number_restraints 2
_refine_ls_restrained_S_all 0.881
_refine_ls_R_factor_all 0.0935
_refine_ls_R_factor_gt 0.0493
_refine_ls_shift/su_max 0.001
_refine_ls_shift/su_mean 0.000
_refine_ls_structure_factor_coef Fsqd
_refine_ls_weighting_details 'calc w=1/[\s^2^(Fo^2^)+(0.0302P)^2^] where P=(Fo^2^+2Fc^2^)/3'
_refine_ls_weighting_scheme calc
_refine_ls_wR_factor_gt 0.0720
_refine_ls_wR_factor_ref 0.0798
_reflns_number_gt 7145
_reflns_number_total 11222
_reflns_threshold_expression >2sigma(I)
_cod_data_source_file ja074019esi20070626_040059_1.cif
_cod_data_source_block compound9
_cod_original_sg_symbol_H-M 'P c'
_cod_database_code 4109963

loop_
_symmetry_equiv_pos_as_xyz
'x, y, z'
'x, -y, z+1/2'

loop_
_atom_site_label
_atom_site_type_symbol
_atom_site_fract_x
_atom_site_fract_y
_atom_site_fract_z
_atom_site_U_iso_or_equiv
_atom_site_adp_type
_atom_site_occupancy
_atom_site_symmetry_multiplicity
_atom_site_calc_flag
_atom_site_refinement_flags
Si1 Si 0.66151(6) 0.16248(3) 0.49384(5) 0.02505(12) Uani 1 1 d .
N1 N 0.74970(16) 0.11137(7) 0.64114(12) 0.0209(3) Uani 1 1 d .
N2 N 0.88452(16) 0.16365(7) 0.55324(12) 0.0210(3) Uani 1 1 d .
N3 N 0.61429(18) 0.24662(8) 0.53628(14) 0.0325(4) Uani 1 1 d .
C1 C 0.89428(19) 0.11502(9) 0.63881(14) 0.0199(4) Uani 1 1 d .
C2 C 1.0341(2) 0.06992(9) 0.70966(15) 0.0211(4) Uani 1 1 d .
C3 C 1.0662(2) 0.00508(10) 0.66347(17) 0.0289(4) Uani 1 1 d .
H3 H 0.9989 -0.0107 0.5865 0.035 Uiso 1 1 calc R
C4 C 1.1968(2) -0.03705(10) 0.72930(19) 0.0365(5) Uani 1 1 d .
H4 H 1.2187 -0.0813 0.6971 0.044 Uiso 1 1 calc R
C5 C 1.2942(2) -0.01447(12) 0.84105(19) 0.0376(5) Uani 1 1 d .
H5 H 1.3830 -0.0433 0.8862 0.045 Uiso 1 1 calc R
C6 C 1.2627(2) 0.04991(11) 0.88728(18) 0.0361(5) Uani 1 1 d .
H6 H 1.3302 0.0654 0.9644 0.043 Uiso 1 1 calc R
C7 C 1.1338(2) 0.09219(11) 0.82253(16) 0.0288(4) Uani 1 1 d .
H7 H 1.1132 0.1366 0.8552 0.035 Uiso 1 1 calc R
C8 C 0.4714(2) 0.28552(12) 0.4661(2) 0.0468(6) Uani 1 1 d .
H8A H 0.4089 0.2950 0.5150 0.070 Uiso 1 1 calc R
H8B H 0.4097 0.2556 0.3972 0.070 Uiso 1 1 calc R
H8C H 0.4990 0.3322 0.4387 0.070 Uiso 1 1 calc R
C9 C 0.7055(3) 0.28459(11) 0.6458(2) 0.0458(6) Uani 1 1 d .
H9A H 0.7365 0.3330 0.6268 0.069 Uiso 1 1 calc R
H9B H 0.8000 0.2560 0.6899 0.069 Uiso 1 1 calc R
H9C H 0.6415 0.2904 0.6944 0.069 Uiso 1 1 calc R
C10 C 0.6836(2) 0.06307(10) 0.70773(16) 0.0258(4) Uani 1 1 d .
C11 C 0.5176(2) 0.09363(11) 0.68327(18) 0.0364(5) Uani 1 1 d .
H11A H 0.5257 0.1448 0.7095 0.055 Uiso 1 1 calc R
H11B H 0.4668 0.0645 0.7269 0.055 Uiso 1 1 calc R
H11C H 0.4547 0.0910 0.5978 0.055 Uiso 1 1 calc R
C12 C 0.7788(2) 0.06647(12) 0.84168(17) 0.0385(5) Uani 1 1 d .
H12A H 0.8816 0.0431 0.8593 0.058 Uiso 1 1 calc R
H12B H 0.7216 0.0407 0.8841 0.058 Uiso 1 1 calc R
H12C H 0.7942 0.1178 0.8674 0.058 Uiso 1 1 calc R
C13 C 0.6718(2) -0.01608(10) 0.66495(19) 0.0376(5) Uani 1 1 d .
H13A H 0.6108 -0.0179 0.5791 0.056 Uiso 1 1 calc R
H13B H 0.6192 -0.0457 0.7066 0.056 Uiso 1 1 calc R
H13C H 0.7778 -0.0355 0.6816 0.056 Uiso 1 1 calc R
C14 C 1.0057(2) 0.19197(10) 0.51151(16) 0.0258(4) Uani 1 1 d .
C15 C 0.9305(2) 0.25724(11) 0.43165(18) 0.0405(5) Uani 1 1 d .
H15A H 0.8382 0.2406 0.3640 0.061 Uiso 1 1 calc R
H15B H 1.0071 0.2792 0.4025 0.061 Uiso 1 1 calc R
H15C H 0.8980 0.2938 0.4772 0.061 Uiso 1 1 calc R
C16 C 1.1498(2) 0.21860(12) 0.61709(18) 0.0385(5) Uani 1 1 d .
H16A H 1.1157 0.2521 0.6660 0.058 Uiso 1 1 calc R
H16B H 1.2221 0.2443 0.5875 0.058 Uiso 1 1 calc R
H16C H 1.2038 0.1764 0.6652 0.058 Uiso 1 1 calc R
C17 C 1.0548(3) 0.13471(11) 0.4409(2) 0.0449(6) Uani 1 1 d .
H17A H 1.1073 0.0939 0.4933 0.067 Uiso 1 1 calc R
H17B H 1.1275 0.1568 0.4081 0.067 Uiso 1 1 calc R
H17C H 0.9613 0.1165 0.3758 0.067 Uiso 1 1 calc R
Si1' Si 0.23472(6) 0.44541(3) 0.24435(4) 0.02627(12) Uani 1 1 d .
N1' N 0.39205(16) 0.43620(8) 0.17926(12) 0.0217(3) Uani 1 1 d .
N2' N 0.18171(16) 0.37244(8) 0.12279(13) 0.0241(3) Uani 1 1 d .
N3' N 0.13308(19) 0.52181(9) 0.17196(14) 0.0375(4) Uani 1 1 d .
C1' C 0.3259(2) 0.37580(9) 0.11914(14) 0.0220(4) Uani 1 1 d .
C2' C 0.4017(2) 0.31996(9) 0.06721(16) 0.0223(4) Uani 1 1 d .
C3' C 0.4865(2) 0.26302(10) 0.13760(19) 0.0332(5) Uani 1 1 d .
H3' H 0.4966 0.2597 0.2184 0.040 Uiso 1 1 calc R
C4' C 0.5568(3) 0.21063(11) 0.0903(2) 0.0497(6) Uani 1 1 d .
H4' H 0.6159 0.1718 0.1389 0.060 Uiso 1 1 calc R
C5' C 0.5408(3) 0.21524(13) -0.0267(2) 0.0542(7) Uani 1 1 d .
H5' H 0.5871 0.1788 -0.0593 0.065 Uiso 1 1 calc R
C6' C 0.4580(3) 0.27235(13) -0.0977(2) 0.0467(6) Uani 1 1 d .
H6' H 0.4491 0.2757 -0.1782 0.056 Uiso 1 1 calc R
C7' C 0.3880(2) 0.32474(11) -0.05058(17) 0.0319(5) Uani 1 1 d .
H7' H 0.3307 0.3640 -0.0990 0.038 Uiso 1 1 calc R
C8' C 0.0435(2) 0.56539(11) 0.2232(2) 0.0457(6) Uani 1 1 d .
H8'1 H 0.0728 0.6171 0.2232 0.069 Uiso 1 1 calc R
H8'2 H 0.0660 0.5493 0.3050 0.069 Uiso 1 1 calc R
H8'3 H -0.0692 0.5595 0.1761 0.069 Uiso 1 1 calc R
C9' C 0.1090(3) 0.54329(13) 0.05007(18) 0.0595(7) Uani 1 1 d .
H9'1 H -0.0018 0.5360 -0.0012 0.089 Uiso 1 1 calc R
H9'2 H 0.1759 0.5132 0.0211 0.089 Uiso 1 1 calc R
H9'3 H 0.1367 0.5951 0.0487 0.089 Uiso 1 1 calc R
C10' C 0.5489(2) 0.46910(10) 0.20362(15) 0.0255(4) Uani 1 1 d .
C11' C 0.5463(3) 0.54332(11) 0.26084(18) 0.0400(5) Uani 1 1 d .
H11D H 0.4615 0.5735 0.2061 0.060 Uiso 1 1 calc R
H11E H 0.6476 0.5681 0.2783 0.060 Uiso 1 1 calc R
H11F H 0.5283 0.5361 0.3349 0.060 Uiso 1 1 calc R
C12' C 0.5757(2) 0.48098(11) 0.08840(16) 0.0334(5) Uani 1 1 d .
H12D H 0.5889 0.4334 0.0555 0.050 Uiso 1 1 calc R
H12E H 0.6708 0.5106 0.1043 0.050 Uiso 1 1 calc R
H12F H 0.4848 0.5065 0.0311 0.050 Uiso 1 1 calc R
C13' C 0.6799(2) 0.42195(11) 0.28933(18) 0.0390(5) Uani 1 1 d .
H13D H 0.6625 0.4160 0.3639 0.058 Uiso 1 1 calc R
H13E H 0.7818 0.4458 0.3056 0.058 Uiso 1 1 calc R
H13F H 0.6795 0.3737 0.2536 0.058 Uiso 1 1 calc R
C14' C 0.0578(2) 0.31565(10) 0.08220(17) 0.0282(4) Uani 1 1 d .
C15' C -0.0842(2) 0.34839(13) 0.1011(2) 0.0587(7) Uani 1 1 d .
H15D H -0.0563 0.3592 0.1857 0.088 Uiso 1 1 calc R
H15E H -0.1716 0.3133 0.0749 0.088 Uiso 1 1 calc R
H15F H -0.1161 0.3937 0.0549 0.088 Uiso 1 1 calc R
C16' C 0.1074(3) 0.24594(12) 0.1554(2) 0.0575(7) Uani 1 1 d .
H16D H 0.1895 0.2211 0.1357 0.086 Uiso 1 1 calc R
H16E H 0.0162 0.2134 0.1375 0.086 Uiso 1 1 calc R
H16F H 0.1485 0.2583 0.2402 0.086 Uiso 1 1 calc R
C17' C 0.0124(3) 0.29850(13) -0.04910(19) 0.0555(7) Uani 1 1 d .
H17D H -0.0095 0.3443 -0.0947 0.083 Uiso 1 1 calc R
H17E H -0.0818 0.2674 -0.0763 0.083 Uiso 1 1 calc R
H17F H 0.0994 0.2727 -0.0610 0.083 Uiso 1 1 calc R

loop_
_atom_site_aniso_label
_atom_site_aniso_U_11
_atom_site_aniso_U_22
_atom_site_aniso_U_33
_atom_site_aniso_U_23
_atom_site_aniso_U_13
_atom_site_aniso_U_12
Si1 0.0211(3) 0.0279(3) 0.0212(3) 0.0011(2) 0.0021(2) -0.0005(2)
N1 0.0194(8) 0.0215(8) 0.0212(8) 0.0033(6) 0.0068(7) 0.0000(7)
N2 0.0189(7) 0.0238(8) 0.0199(7) 0.0016(7) 0.0067(6) 0.0018(7)
N3 0.0263(9) 0.0258(9) 0.0412(10) 0.0044(8) 0.0076(8) 0.0068(7)
C1 0.0209(9) 0.0182(9) 0.0178(9) -0.0042(7) 0.0041(8) 0.0004(7)
C2 0.0200(9) 0.0208(9) 0.0228(9) 0.0035(8) 0.0084(8) -0.0002(8)
C3 0.0283(10) 0.0258(10) 0.0327(11) 0.0029(9) 0.0113(9) -0.0006(9)
C4 0.0388(13) 0.0225(10) 0.0562(15) 0.0102(10) 0.0270(12) 0.0077(9)
C5 0.0218(10) 0.0408(13) 0.0489(14) 0.0241(11) 0.0119(10) 0.0077(9)
C6 0.0250(10) 0.0459(13) 0.0310(11) 0.0104(10) 0.0031(9) -0.0011(10)
C7 0.0244(10) 0.0301(10) 0.0296(10) -0.0015(9) 0.0074(9) -0.0005(9)
C8 0.0361(12) 0.0548(15) 0.0568(14) 0.0253(12) 0.0256(11) 0.0188(11)
C9 0.0425(13) 0.0299(12) 0.0654(16) -0.0144(11) 0.0207(12) 0.0006(10)
C10 0.0235(10) 0.0272(10) 0.0284(10) 0.0020(8) 0.0117(8) -0.0027(8)
C11 0.0245(10) 0.0447(13) 0.0441(13) 0.0051(11) 0.0175(10) -0.0023(10)
C12 0.0334(12) 0.0554(14) 0.0290(11) 0.0052(10) 0.0143(10) -0.0041(10)
C13 0.0377(12) 0.0281(11) 0.0492(13) 0.0010(10) 0.0188(11) -0.0075(10)
C14 0.0267(10) 0.0249(10) 0.0286(10) 0.0037(8) 0.0132(9) 0.0003(8)
C15 0.0395(12) 0.0388(12) 0.0455(13) 0.0152(10) 0.0186(11) 0.0003(10)
C16 0.0278(11) 0.0438(13) 0.0419(12) 0.0084(10) 0.0106(10) -0.0083(10)
C17 0.0616(15) 0.0389(12) 0.0524(14) 0.0018(11) 0.0424(13) 0.0047(11)
Si1' 0.0279(3) 0.0287(3) 0.0230(3) -0.0011(2) 0.0104(2) 0.0056(2)
N1' 0.0212(8) 0.0229(8) 0.0215(8) -0.0027(7) 0.0085(6) 0.0009(6)
N2' 0.0208(8) 0.0242(8) 0.0287(8) -0.0038(7) 0.0108(7) 0.0003(7)
N3' 0.0386(10) 0.0373(10) 0.0312(9) -0.0011(8) 0.0067(8) 0.0194(8)
C1' 0.0242(10) 0.0218(9) 0.0184(9) 0.0047(8) 0.0062(8) 0.0044(8)
C2' 0.0187(9) 0.0208(9) 0.0275(10) -0.0052(8) 0.0088(8) -0.0034(8)
C3' 0.0334(11) 0.0259(10) 0.0436(12) -0.0009(9) 0.0182(10) -0.0016(9)
C4' 0.0408(13) 0.0265(11) 0.0840(19) -0.0083(12) 0.0260(13) 0.0058(10)
C5' 0.0432(14) 0.0451(14) 0.084(2) -0.0370(14) 0.0344(14) -0.0074(12)
C6' 0.0385(13) 0.0642(16) 0.0452(13) -0.0301(13) 0.0245(11) -0.0177(12)
C7' 0.0269(11) 0.0393(12) 0.0291(11) -0.0062(9) 0.0100(9) -0.0037(9)
C8' 0.0309(12) 0.0366(13) 0.0677(15) -0.0143(12) 0.0162(11) 0.0066(10)
C9' 0.0790(18) 0.0544(16) 0.0307(12) 0.0077(11) 0.0039(12) 0.0347(14)
C10' 0.0271(10) 0.0250(10) 0.0224(9) -0.0010(8) 0.0068(8) -0.0063(8)
C11' 0.0493(14) 0.0324(12) 0.0394(12) -0.0088(10) 0.0179(11) -0.0146(10)
C12' 0.0317(11) 0.0395(12) 0.0294(11) -0.0001(9) 0.0119(9) -0.0094(10)
C13' 0.0243(10) 0.0453(13) 0.0390(12) 0.0075(10) 0.0023(9) -0.0030(10)
C14' 0.0248(10) 0.0297(10) 0.0307(11) 0.0005(9) 0.0110(9) -0.0047(9)
C15' 0.0281(12) 0.0632(17) 0.089(2) -0.0194(15) 0.0263(14) -0.0097(12)
C16' 0.0435(14) 0.0506(15) 0.0713(18) 0.0240(13) 0.0133(13) -0.0125(12)
C17' 0.0546(15) 0.0728(18) 0.0380(13) -0.0113(13) 0.0162(12) -0.0389(14)

loop_
_atom_type_symbol
_atom_type_description
_atom_type_scat_dispersion_real
_atom_type_scat_dispersion_imag
_atom_type_scat_source
C C 0.0033 0.0016 'International Tables Vol C Tables 4.2.6.8 and 6.1.1.4'
H H 0.0000 0.0000 'International Tables Vol C Tables 4.2.6.8 and 6.1.1.4'
N N 0.0061 0.0033 'International Tables Vol C Tables 4.2.6.8 and 6.1.1.4'
Si Si 0.0817 0.0704 'International Tables Vol C Tables 4.2.6.8 and 6.1.1.4'

loop_
_geom_angle_atom_site_label_1
_geom_angle_atom_site_label_2
_geom_angle_atom_site_label_3
_geom_angle
N3 Si1 N2 103.36(7)
N3 Si1 N1 102.79(7)
N2 Si1 N1 68.30(6)
C1 N1 C10 130.98(14)
C1 N1 Si1 91.83(10)
C10 N1 Si1 133.72(11)
C1 N2 C14 130.96(14)
C1 N2 Si1 92.15(10)
C14 N2 Si1 135.71(11)
C8 N3 C9 112.75(16)
C8 N3 Si1 122.12(14)
C9 N3 Si1 125.07(13)
N1 C1 N2 105.59(14)
N1 C1 C2 127.09(15)
N2 C1 C2 127.15(15)
C3 C2 C7 119.08(17)
C3 C2 C1 120.20(16)
C7 C2 C1 120.72(16)
C2 C3 C4 120.33(18)
C5 C4 C3 119.98(19)
C4 C5 C6 119.88(18)
C5 C6 C7 120.57(19)
C6 C7 C2 120.16(19)
N1 C10 C13 111.89(15)
N1 C10 C12 111.76(14)
C13 C10 C12 109.83(16)
N1 C10 C11 104.84(14)
C13 C10 C11 109.75(15)
C12 C10 C11 108.62(16)
N2 C14 C17 111.77(15)
N2 C14 C15 105.80(14)
C17 C14 C15 109.67(16)
N2 C14 C16 110.33(14)
C17 C14 C16 110.15(17)
C15 C14 C16 108.99(16)
N3' Si1' N1' 102.11(7)
N3' Si1' N2' 103.76(7)
N1' Si1' N2' 68.24(6)
C1' N1' C10' 130.65(14)
C1' N1' Si1' 92.34(11)
C10' N1' Si1' 135.55(11)
C1' N2' C14' 131.67(15)
C1' N2' Si1' 91.39(11)
C14' N2' Si1' 133.45(11)
C8' N3' C9' 113.10(17)
C8' N3' Si1' 120.91(15)
C9' N3' Si1' 125.44(14)
N1' C1' N2' 105.74(15)
N1' C1' C2' 127.21(15)
N2' C1' C2' 126.87(16)
C3' C2' C7' 119.70(17)
C3' C2' C1' 119.52(16)
C7' C2' C1' 120.79(16)
C2' C3' C4' 120.1(2)
C5' C4' C3' 119.8(2)
C4' C5' C6' 120.7(2)
C5' C6' C7' 119.5(2)
C6' C7' C2' 120.2(2)
N1' C10' C12' 110.58(14)
N1' C10' C13' 111.35(15)
C12' C10' C13' 110.53(16)
N1' C10' C11' 105.77(15)
C12' C10' C11' 109.04(15)
C13' C10' C11' 109.42(16)
N2' C14' C16' 111.54(15)
N2' C14' C17' 111.60(15)
C16' C14' C17' 110.14(18)
N2' C14' C15' 105.47(15)
C16' C14' C15' 109.02(18)
C17' C14' C15' 108.90(19)

loop_
_geom_bond_atom_site_label_1
_geom_bond_atom_site_label_2
_geom_bond_distance
Si1 N3 1.7236(16)
Si1 N2 1.8929(14)
Si1 N1 1.9051(14)
N1 C1 1.335(2)
N1 C10 1.468(2)
N2 C1 1.342(2)
N2 C14 1.473(2)
N3 C8 1.451(2)
N3 C9 1.452(3)
C1 C2 1.493(2)
C2 C3 1.386(2)
C2 C7 1.391(2)
C3 C4 1.393(3)
C4 C5 1.377(3)
C5 C6 1.377(3)
C6 C7 1.382(3)
C10 C13 1.524(2)
C10 C12 1.530(3)
C10 C11 1.539(3)
C14 C17 1.520(3)
C14 C15 1.526(2)
C14 C16 1.533(2)
Si1' N3' 1.7220(16)
Si1' N1' 1.8892(14)
Si1' N2' 1.9083(15)
N1' C1' 1.334(2)
N1' C10' 1.480(2)
N2' C1' 1.338(2)
N2' C14' 1.478(2)
N3' C8' 1.438(2)
N3' C9' 1.463(3)
C1' C2' 1.496(2)
C2' C3' 1.383(3)
C2' C7' 1.388(2)
C3' C4' 1.389(3)
C4' C5' 1.373(3)
C5' C6' 1.382(3)
C6' C7' 1.386(3)
C10' C12' 1.520(2)
C10' C13' 1.524(3)
C10' C11' 1.525(3)
C14' C16' 1.519(3)
C14' C17' 1.519(3)
C14' C15' 1.522(3)

loop_
_geom_torsion_atom_site_label_1
_geom_torsion_atom_site_label_2
_geom_torsion_atom_site_label_3
_geom_torsion_atom_site_label_4
_geom_torsion
N3 Si1 N1 C1 -108.89(11)
N2 Si1 N1 C1 -9.41(9)
N3 Si1 N1 C10 91.35(16)
N2 Si1 N1 C10 -169.18(17)
N3 Si1 N2 C1 108.02(11)
N1 Si1 N2 C1 9.37(9)
N3 Si1 N2 C14 -84.05(16)
N1 Si1 N2 C14 177.30(17)
N2 Si1 N3 C8 148.38(15)
N1 Si1 N3 C8 -141.24(15)
N2 Si1 N3 C9 -34.62(17)
N1 Si1 N3 C9 35.76(17)
C10 N1 C1 N2 173.52(15)
Si1 N1 C1 N2 12.86(13)
C10 N1 C1 C2 -2.0(3)
Si1 N1 C1 C2 -162.63(15)
C14 N2 C1 N1 178.20(15)
Si1 N2 C1 N1 -12.95(13)
C14 N2 C1 C2 -6.3(3)
Si1 N2 C1 C2 162.54(15)
N1 C1 C2 C3 92.0(2)
N2 C1 C2 C3 -82.6(2)
N1 C1 C2 C7 -88.0(2)
N2 C1 C2 C7 97.4(2)
C7 C2 C3 C4 -0.1(3)
C1 C2 C3 C4 179.86(16)
C2 C3 C4 C5 0.3(3)
C3 C4 C5 C6 -0.3(3)
C4 C5 C6 C7 0.1(3)
C5 C6 C7 C2 0.1(3)
C3 C2 C7 C6 -0.1(3)
C1 C2 C7 C6 179.92(16)
C1 N1 C10 C13 -68.3(2)
Si1 N1 C10 C13 84.48(19)
C1 N1 C10 C12 55.4(2)
Si1 N1 C10 C12 -151.88(13)
C1 N1 C10 C11 172.85(17)
Si1 N1 C10 C11 -34.4(2)
C1 N2 C14 C17 72.5(2)
Si1 N2 C14 C17 -91.4(2)
C1 N2 C14 C15 -168.13(17)
Si1 N2 C14 C15 27.9(2)
C1 N2 C14 C16 -50.4(2)
Si1 N2 C14 C16 145.68(14)
N3' Si1' N1' C1' -109.91(11)
N2' Si1' N1' C1' -9.76(10)
N3' Si1' N1' C10' 83.51(17)
N2' Si1' N1' C10' -176.33(18)
N3' Si1' N2' C1' 107.48(11)
N1' Si1' N2' C1' 9.73(10)
N3' Si1' N2' C14' -92.65(16)
N1' Si1' N2' C14' 169.60(17)
N1' Si1' N3' C8' -156.12(15)
N2' Si1' N3' C8' 133.62(15)
N1' Si1' N3' C9' 33.0(2)
N2' Si1' N3' C9' -37.3(2)
C10' N1' C1' N2' -178.88(16)
Si1' N1' C1' N2' 13.50(13)
C10' N1' C1' C2' 5.8(3)
Si1' N1' C1' C2' -161.83(16)
C14' N2' C1' N1' -173.81(16)
Si1' N2' C1' N1' -13.35(13)
C14' N2' C1' C2' 1.5(3)
Si1' N2' C1' C2' 161.99(16)
N1' C1' C2' C3' 85.8(2)
N2' C1' C2' C3' -88.5(2)
N1' C1' C2' C7' -94.0(2)
N2' C1' C2' C7' 91.6(2)
C7' C2' C3' C4' -0.4(3)
C1' C2' C3' C4' 179.74(17)
C2' C3' C4' C5' -0.6(3)
C3' C4' C5' C6' 1.4(3)
C4' C5' C6' C7' -1.2(3)
C5' C6' C7' C2' 0.2(3)
C3' C2' C7' C6' 0.5(3)
C1' C2' C7' C6' -179.58(17)
C1' N1' C10' C12' 54.0(2)
Si1' N1' C10' C12' -143.78(14)
C1' N1' C10' C13' -69.3(2)
Si1' N1' C10' C13' 92.92(19)
C1' N1' C10' C11' 171.95(16)
Si1' N1' C10' C11' -25.9(2)
C1' N2' C14' C16' 67.2(2)
Si1' N2' C14' C16' -85.4(2)
C1' N2' C14' C17' -56.5(3)
Si1' N2' C14' C17' 150.91(15)
C1' N2' C14' C15' -174.62(19)
Si1' N2' C14' C15' 32.8(2)
